data_7024351
loop_
_publ_author_name
'Gerasimchuk, Nikolay'
'Esaulenko, Andrey N.'
'Dalley, Kent N.'
'Moore, Curtis'

_publ_section_title
;
 2-Cyano-2-isonitrosoacetamide and its Ag(I) complexes. Silver(I)
 cyanoximate as a non-electric gas sensor.
;
_journal_issue 3
_journal_name_full 'Dalton transactions (Cambridge, England : 2003)'
_journal_page_first 749
_journal_page_last 764
_journal_paper_doi 10.1039/b915603h
_journal_volume 39
_journal_year 2010
_chemical_formula_moiety 'C15 H16 Ag N5 O2'
_chemical_formula_sum 'C15 H16 Ag N5 O2'
_chemical_formula_weight 406.20
_chemical_melting_point 'decomposes upon heating to 110 C'
_chemical_name_common Silver(I)amidecyanoximate-bis(2-picolinate)
_chemical_name_systematic
;
Bis(2-picolinate) of silver(I) 2-cyan-2-isonitrosoacetamide
;
_space_group_IT_number 2
_symmetry_cell_setting triclinic
_symmetry_Int_Tables_number 2
_symmetry_space_group_name_Hall '-P 1'
_symmetry_space_group_name_H-M 'P -1'
_atom_sites_solution_hydrogens geom
_atom_sites_solution_primary direct
_atom_sites_solution_secondary difmap
_audit_creation_method SHELXL-97
_cell_angle_alpha 90.187(9)
_cell_angle_beta 106.037(8)
_cell_angle_gamma 107.492(9)
_cell_formula_units_Z 2
_cell_length_a 7.394(6)
_cell_length_b 10.771(9)
_cell_length_c 11.252(9)
_cell_measurement_reflns_used 203
_cell_measurement_temperature 296(2)
_cell_measurement_theta_max 27.11
_cell_measurement_theta_min 2.63
_cell_volume 817.8(12)
_computing_cell_refinement 'SAINT (Bruker, 1998)'
_computing_data_collection 'SMART (Bruker, 1998)'
_computing_data_reduction 'SAINT (Bruker, 1998)'
_computing_molecular_graphics 'ORTEP-III (Burnett & Johnson, 1996)'
_computing_publication_material 'CIFTAB (Sheldrick, 1997)'
_computing_structure_refinement 'SHELXL-97 (Sheldrick, 1997)'
_computing_structure_solution 'SHELXS-97 (Sheldrick, 1990)'
_diffrn_ambient_temperature 296(2)
_diffrn_measured_fraction_theta_full 0.995
_diffrn_measured_fraction_theta_max 0.993
_diffrn_measurement_device_type 'Bruker APEX2 CCD area detector'
_diffrn_measurement_method 'omega scans'
_diffrn_radiation_monochromator graphite
_diffrn_radiation_source 'fine-focus sealed tube'
_diffrn_radiation_type MoK\a
_diffrn_radiation_wavelength 0.71073
_diffrn_reflns_av_R_equivalents 0.0142
_diffrn_reflns_av_sigmaI/netI 0.0143
_diffrn_reflns_limit_h_max 9
_diffrn_reflns_limit_h_min -9
_diffrn_reflns_limit_k_max 13
_diffrn_reflns_limit_k_min -13
_diffrn_reflns_limit_l_max 14
_diffrn_reflns_limit_l_min -14
_diffrn_reflns_number 8518
_diffrn_reflns_theta_full 25.00
_diffrn_reflns_theta_max 26.37
_diffrn_reflns_theta_min 1.89
_diffrn_standards_decay_% 0.0
_exptl_absorpt_coefficient_mu 1.249
_exptl_absorpt_correction_T_max 0.6364
_exptl_absorpt_correction_T_min 0.6016
_exptl_absorpt_correction_type numerical
_exptl_absorpt_process_details 'SADABS (Bruker AXS, 2005)'
_exptl_crystal_colour yellow
_exptl_crystal_density_diffrn 1.650
_exptl_crystal_density_meas ?
_exptl_crystal_density_method 'not measured'
_exptl_crystal_description block
_exptl_crystal_F_000 408
_exptl_crystal_size_max 0.45
_exptl_crystal_size_mid 0.40
_exptl_crystal_size_min 0.40
_refine_diff_density_max 0.858
_refine_diff_density_min -0.576
_refine_diff_density_rms 0.047
_refine_ls_extinction_coef 0.0061(7)
_refine_ls_extinction_expression Fc^*^=kFc[1+0.001xFc^2^\l^3^/sin(2\q)]^-1/4^
_refine_ls_extinction_method SHELXL
_refine_ls_goodness_of_fit_ref 1.073
_refine_ls_hydrogen_treatment refall
_refine_ls_matrix_type full
_refine_ls_number_parameters 273
_refine_ls_number_reflns 3323
_refine_ls_number_restraints 0
_refine_ls_restrained_S_all 1.073
_refine_ls_R_factor_all 0.0250
_refine_ls_R_factor_gt 0.0234
_refine_ls_shift/su_max 0.001
_refine_ls_shift/su_mean 0.000
_refine_ls_structure_factor_coef Fsqd
_refine_ls_weighting_details 'calc w=1/[\s^2^(Fo^2^)+(0.0210P)^2^+0.5404P] where P=(Fo^2^+2Fc^2^)/3'
_refine_ls_weighting_scheme calc
_refine_ls_wR_factor_gt 0.0559
_refine_ls_wR_factor_ref 0.0569
_reflns_number_gt 3140
_reflns_number_total 3323
_reflns_threshold_expression >2sigma(I)
_cod_data_source_file b915603h.txt
_cod_data_source_block centro
_cod_depositor_comments
;
The following automatic conversions were performed:

'_exptl_crystal_density_meas' value 'not measured' was changed to '?'
- the value is perceived as not measured.

Automatic conversion script
Id: cif_fix_values 3008 2015-01-20 13:52:24Z robertas 
;
_cod_original_cell_volume 817.8(11)
_cod_database_code 7024351

loop_
_symmetry_equiv_pos_as_xyz
'x, y, z'
'-x, -y, -z'

loop_
_atom_site_label
_atom_site_type_symbol
_atom_site_fract_x
_atom_site_fract_y
_atom_site_fract_z
_atom_site_U_iso_or_equiv
_atom_site_adp_type
_atom_site_occupancy
_atom_site_symmetry_multiplicity
_atom_site_calc_flag
Ag1 Ag 0.24204(3) 0.907627(17) 0.120591(16) 0.05330(9) Uani 1 1 d
C1 C 0.1567(3) 0.69186(19) 0.31196(18) 0.0370(4) Uani 1 1 d
C2 C 0.1875(3) 0.6029(2) 0.40435(19) 0.0391(4) Uani 1 1 d
C3 C -0.0337(3) 0.7195(2) 0.26871(19) 0.0408(4) Uani 1 1 d
C4 C 0.2929(3) 1.1607(2) 0.3011(2) 0.0490(5) Uani 1 1 d
C5 C 0.3311(4) 1.2916(3) 0.3346(3) 0.0642(7) Uani 1 1 d
C6 C 0.3416(5) 1.3794(3) 0.2469(4) 0.0750(9) Uani 1 1 d
C7 C 0.3097(5) 1.3354(3) 0.1272(3) 0.0724(8) Uani 1 1 d
C8 C 0.2702(4) 1.2042(3) 0.0992(2) 0.0579(6) Uani 1 1 d
C9 C 0.2815(6) 1.0624(4) 0.3945(3) 0.0714(8) Uani 1 1 d
C10 C 0.2206(3) 0.7486(2) -0.1306(2) 0.0481(5) Uani 1 1 d
C11 C 0.2070(4) 0.7284(3) -0.2550(3) 0.0620(7) Uani 1 1 d
C12 C 0.2271(4) 0.8308(3) -0.3268(3) 0.0637(7) Uani 1 1 d
C13 C 0.2615(4) 0.9533(3) -0.2739(2) 0.0596(6) Uani 1 1 d
C14 C 0.2735(4) 0.9671(3) -0.1510(2) 0.0562(6) Uani 1 1 d
C15 C 0.2026(7) 0.6390(3) -0.0494(4) 0.0780(10) Uani 1 1 d
H5 H 0.355(5) 1.318(3) 0.419(3) 0.081(10) Uiso 1 1 d
H6 H 0.370(5) 1.462(4) 0.268(3) 0.099(12) Uiso 1 1 d
H7 H 0.313(5) 1.386(3) 0.060(3) 0.091(11) Uiso 1 1 d
H8 H 0.247(4) 1.175(3) 0.018(3) 0.072(9) Uiso 1 1 d
H11 H 0.186(5) 0.647(3) -0.283(3) 0.075(9) Uiso 1 1 d
H12 H 0.215(5) 0.822(3) -0.411(3) 0.080(9) Uiso 1 1 d
H13 H 0.276(4) 1.026(3) -0.317(3) 0.076(9) Uiso 1 1 d
H14 H 0.297(5) 1.048(3) -0.116(3) 0.078(9) Uiso 1 1 d
H9A H 0.331(6) 1.106(4) 0.469(4) 0.123(15) Uiso 1 1 d
H15A H 0.114(6) 0.632(4) -0.011(4) 0.102(14) Uiso 1 1 d
H9B H 0.360(6) 1.014(4) 0.395(4) 0.110(14) Uiso 1 1 d
H15B H 0.323(6) 0.656(4) 0.017(4) 0.102(14) Uiso 1 1 d
H9C H 0.150(6) 1.004(4) 0.381(3) 0.103(13) Uiso 1 1 d
H15C H 0.190(6) 0.564(4) -0.090(4) 0.118(14) Uiso 1 1 d
H1N3 H -0.272(4) 0.682(3) 0.307(3) 0.060(8) Uiso 1 1 d
H2N3 H -0.152(3) 0.616(2) 0.383(2) 0.041(6) Uiso 1 1 d
N1 N 0.3017(3) 0.75349(18) 0.26548(17) 0.0443(4) Uani 1 1 d
N2 N 0.2081(3) 0.5318(2) 0.4772(2) 0.0571(5) Uani 1 1 d
N3 N -0.1707(3) 0.6646(2) 0.3254(2) 0.0574(6) Uani 1 1 d
N4 N 0.2640(3) 1.11692(18) 0.18346(17) 0.0461(4) Uani 1 1 d
N5 N 0.2516(3) 0.86766(18) -0.07844(17) 0.0469(4) Uani 1 1 d
O1 O 0.4664(2) 0.72948(18) 0.30453(18) 0.0606(5) Uani 1 1 d
O2 O -0.0633(2) 0.79061(18) 0.18519(16) 0.0577(4) Uani 1 1 d

loop_
_atom_site_aniso_label
_atom_site_aniso_U_11
_atom_site_aniso_U_22
_atom_site_aniso_U_33
_atom_site_aniso_U_23
_atom_site_aniso_U_13
_atom_site_aniso_U_12
Ag1 0.07360(15) 0.04796(12) 0.05002(12) 0.01604(8) 0.03231(9) 0.02272(9)
C1 0.0419(10) 0.0373(10) 0.0373(10) 0.0087(8) 0.0157(8) 0.0164(8)
C2 0.0402(10) 0.0416(10) 0.0410(10) 0.0079(9) 0.0139(8) 0.0187(9)
C3 0.0422(11) 0.0442(11) 0.0407(10) 0.0113(9) 0.0133(9) 0.0187(9)
C4 0.0457(12) 0.0586(14) 0.0443(12) 0.0007(10) 0.0104(9) 0.0214(10)
C5 0.0599(15) 0.0652(17) 0.0680(17) -0.0152(14) 0.0199(13) 0.0194(13)
C6 0.0752(19) 0.0485(15) 0.112(3) -0.0040(17) 0.0410(18) 0.0218(14)
C7 0.090(2) 0.0582(16) 0.092(2) 0.0283(16) 0.0432(18) 0.0411(15)
C8 0.0783(17) 0.0584(15) 0.0486(13) 0.0147(11) 0.0197(12) 0.0369(13)
C9 0.094(2) 0.084(2) 0.0419(14) 0.0118(14) 0.0197(15) 0.037(2)
C10 0.0497(12) 0.0417(11) 0.0541(13) 0.0056(10) 0.0203(10) 0.0114(9)
C11 0.0665(16) 0.0538(15) 0.0596(15) -0.0111(12) 0.0203(13) 0.0083(12)
C12 0.0676(16) 0.0802(19) 0.0421(13) 0.0025(13) 0.0184(12) 0.0191(14)
C13 0.0730(17) 0.0677(17) 0.0510(14) 0.0220(12) 0.0289(12) 0.0304(14)
C14 0.0828(18) 0.0474(13) 0.0538(14) 0.0145(11) 0.0339(13) 0.0298(13)
C15 0.116(3) 0.0445(15) 0.083(2) 0.0163(15) 0.047(2) 0.0221(17)
N1 0.0441(10) 0.0481(10) 0.0501(10) 0.0126(8) 0.0206(8) 0.0217(8)
N2 0.0621(12) 0.0623(13) 0.0589(12) 0.0275(10) 0.0236(10) 0.0310(10)
N3 0.0470(11) 0.0727(14) 0.0712(14) 0.0397(12) 0.0306(10) 0.0330(11)
N4 0.0538(11) 0.0473(10) 0.0398(9) 0.0053(8) 0.0098(8) 0.0229(8)
N5 0.0602(11) 0.0428(10) 0.0463(10) 0.0093(8) 0.0253(9) 0.0194(8)
O1 0.0459(9) 0.0661(11) 0.0861(13) 0.0268(9) 0.0304(9) 0.0305(8)
O2 0.0557(9) 0.0717(11) 0.0564(10) 0.0370(9) 0.0206(8) 0.0309(8)

loop_
_atom_type_symbol
_atom_type_description
_atom_type_scat_dispersion_real
_atom_type_scat_dispersion_imag
_atom_type_scat_source
C C 0.0033 0.0016 'International Tables Vol C Tables 4.2.6.8 and 6.1.1.4'
H H 0.0000 0.0000 'International Tables Vol C Tables 4.2.6.8 and 6.1.1.4'
N N 0.0061 0.0033 'International Tables Vol C Tables 4.2.6.8 and 6.1.1.4'
O O 0.0106 0.0060 'International Tables Vol C Tables 4.2.6.8 and 6.1.1.4'
Ag Ag -0.8971 1.1015 'International Tables Vol C Tables 4.2.6.8 and 6.1.1.4'

loop_
_geom_angle_atom_site_label_1
_geom_angle_atom_site_label_2
_geom_angle_atom_site_label_3
_geom_angle
N5 Ag1 N4 117.67(6)
N5 Ag1 N1 118.08(8)
N4 Ag1 N1 121.93(8)
N5 Ag1 O2 120.14(7)
N4 Ag1 O2 96.85(7)
N1 Ag1 O2 67.98(7)
N1 C1 C2 120.07(18)
N1 C1 C3 118.44(18)
C2 C1 C3 121.47(18)
N2 C2 C1 178.7(2)
O2 C3 N3 121.8(2)
O2 C3 C1 121.35(19)
N3 C3 C1 116.86(19)
N4 C4 C5 121.2(2)
N4 C4 C9 117.5(2)
C5 C4 C9 121.3(3)
C6 C5 C4 119.8(3)
C6 C5 H5 122(2)
C4 C5 H5 118(2)
C7 C6 C5 119.2(3)
C7 C6 H6 120(3)
C5 C6 H6 120(3)
C6 C7 C8 118.4(3)
C6 C7 H7 127(2)
C8 C7 H7 115(2)
N4 C8 C7 123.7(3)
N4 C8 H8 118.2(19)
C7 C8 H8 118.2(19)
C4 C9 H9A 107(3)
C4 C9 H9B 113(3)
H9A C9 H9B 103(4)
C4 C9 H9C 112(2)
H9A C9 H9C 113(4)
H9B C9 H9C 108(4)
N5 C10 C11 121.2(2)
N5 C10 C15 117.2(2)
C11 C10 C15 121.6(3)
C12 C11 C10 120.4(3)
C12 C11 H11 124(2)
C10 C11 H11 116(2)
C11 C12 C13 118.9(3)
C11 C12 H12 124(2)
C13 C12 H12 117(2)
C14 C13 C12 118.0(3)
C14 C13 H13 119(2)
C12 C13 H13 123(2)
N5 C14 C13 124.3(3)
N5 C14 H14 118(2)
C13 C14 H14 118(2)
C10 C15 H15A 114(3)
C10 C15 H15B 110(2)
H15A C15 H15B 103(3)
C10 C15 H15C 112(3)
H15A C15 H15C 113(4)
H15B C15 H15C 104(3)
O1 N1 C1 117.80(18)
O1 N1 Ag1 124.52(13)
C1 N1 Ag1 117.64(14)
C3 N3 H1N3 119(2)
C3 N3 H2N3 122.7(17)
H1N3 N3 H2N3 118(3)
C8 N4 C4 117.6(2)
C8 N4 Ag1 117.37(17)
C4 N4 Ag1 124.55(15)
C10 N5 C14 117.2(2)
C10 N5 Ag1 123.70(15)
C14 N5 Ag1 118.90(16)
C3 O2 Ag1 114.00(14)

loop_
_geom_bond_atom_site_label_1
_geom_bond_atom_site_label_2
_geom_bond_distance
Ag1 N5 2.303(3)
Ag1 N4 2.305(3)
Ag1 N1 2.381(2)
Ag1 O2 2.533(2)
C1 N1 1.322(3)
C1 C2 1.435(3)
C1 C3 1.477(3)
C2 N2 1.134(3)
C3 O2 1.229(3)
C3 N3 1.335(3)
C4 N4 1.342(3)
C4 C5 1.381(4)
C4 C9 1.494(4)
C5 C6 1.371(5)
C5 H5 0.94(3)
C6 C7 1.359(5)
C6 H6 0.87(4)
C7 C8 1.371(4)
C7 H7 0.94(4)
C8 N4 1.338(3)
C8 H8 0.92(3)
C9 H9A 0.89(5)
C9 H9B 0.88(4)
C9 H9C 0.96(4)
C10 N5 1.337(3)
C10 C11 1.386(4)
C10 C15 1.493(4)
C11 C12 1.365(4)
C11 H11 0.88(3)
C12 C13 1.367(4)
C12 H12 0.93(3)
C13 C14 1.366(4)
C13 H13 0.92(3)
C14 N5 1.347(3)
C14 H14 0.90(3)
C15 H15A 0.86(4)
C15 H15B 0.96(4)
C15 H15C 0.90(5)
N1 O1 1.279(2)
N3 H1N3 0.79(3)
N3 H2N3 0.84(3)

loop_
_geom_torsion_atom_site_label_1
_geom_torsion_atom_site_label_2
_geom_torsion_atom_site_label_3
_geom_torsion_atom_site_label_4
_geom_torsion
N1 C1 C3 O2 5.2(3)
C2 C1 C3 O2 -176.3(2)
N1 C1 C3 N3 -174.2(2)
C2 C1 C3 N3 4.3(3)
N4 C4 C5 C6 -0.5(4)
C9 C4 C5 C6 179.7(3)
C4 C5 C6 C7 1.5(5)
C5 C6 C7 C8 -0.7(5)
C6 C7 C8 N4 -1.0(5)
N5 C10 C11 C12 0.6(4)
C15 C10 C11 C12 -179.0(3)
C10 C11 C12 C13 0.3(4)
C11 C12 C13 C14 -0.3(4)
C12 C13 C14 N5 -0.7(4)
C2 C1 N1 O1 0.9(3)
C3 C1 N1 O1 179.42(19)
C2 C1 N1 Ag1 -176.84(14)
C3 C1 N1 Ag1 1.7(2)
N5 Ag1 N1 O1 64.97(19)
N4 Ag1 N1 O1 -97.33(18)
O2 Ag1 N1 O1 178.43(19)
N5 Ag1 N1 C1 -117.49(16)
N4 Ag1 N1 C1 80.21(17)
O2 Ag1 N1 C1 -4.03(15)
C7 C8 N4 C4 1.9(4)
C7 C8 N4 Ag1 -170.9(2)
C5 C4 N4 C8 -1.1(3)
C9 C4 N4 C8 178.7(3)
C5 C4 N4 Ag1 171.16(18)
C9 C4 N4 Ag1 -9.0(3)
N5 Ag1 N4 C8 3.7(2)
N1 Ag1 N4 C8 166.03(17)
O2 Ag1 N4 C8 -125.70(19)
N5 Ag1 N4 C4 -168.64(17)
N1 Ag1 N4 C4 -6.3(2)
O2 Ag1 N4 C4 62.01(19)
C11 C10 N5 C14 -1.5(4)
C15 C10 N5 C14 178.2(3)
C11 C10 N5 Ag1 172.96(19)
C15 C10 N5 Ag1 -7.4(3)
C13 C14 N5 C10 1.5(4)
C13 C14 N5 Ag1 -173.2(2)
N4 Ag1 N5 C10 -173.07(17)
N1 Ag1 N5 C10 23.9(2)
O2 Ag1 N5 C10 -55.7(2)
N4 Ag1 N5 C14 1.3(2)
N1 Ag1 N5 C14 -161.79(18)
O2 Ag1 N5 C14 118.67(19)
N3 C3 O2 Ag1 170.75(19)
C1 C3 O2 Ag1 -8.6(3)
N5 Ag1 O2 C3 117.26(17)
N4 Ag1 O2 C3 -115.10(17)
N1 Ag1 O2 C3 6.63(16)
